data_4071678
loop_
_publ_author_name
'Matsuo, Yutaka'
'Iwashita, Akihiko'
'Nakamura, Eiichi'

_publ_contact_author 'MATSUO, Yutaka'
_publ_section_title
;
 Group 6 Metal Complexes of the \h5-Pentamethyl[60]fullerene
;
_journal_issue 18
_journal_name_full Organometallics
_journal_page_first 4611
_journal_paper_doi 10.1021/om800308n
_journal_volume 27
_journal_year 2008
_chemical_compound_source 'synthesis as described'
_chemical_formula_moiety 'C66 H15 S2'
_chemical_formula_structural 'C66 H15 S2'
_chemical_formula_sum 'C66 H16 S2'
_chemical_formula_weight 872.91
_chemical_name_systematic
;
 C60Me5H
;
_space_group_IT_number 14
_symmetry_cell_setting monoclinic
_symmetry_Int_Tables_number 14
_symmetry_space_group_name_Hall '-P 2ybc'
_symmetry_space_group_name_H-M 'P 1 21/c 1'
_atom_sites_solution_hydrogens geom
_atom_sites_solution_primary direct
_atom_sites_solution_secondary difmap
_audit_creation_date 2003-11-08T21:09:10-00:00
_cell_angle_alpha 90
_cell_angle_beta 101.00(2)
_cell_angle_gamma 90
_cell_formula_units_Z 4
_cell_length_a 9.996(3)
_cell_length_b 19.995(7)
_cell_length_c 18.673(7)
_cell_measurement_reflns_used 4250
_cell_measurement_temperature 153(2)
_cell_measurement_theta_max 25.66
_cell_measurement_theta_min 2.08
_cell_measurement_wavelength 0.71073
_cell_volume 3664(2)
_computing_molecular_graphics 'Ortep-3 for Windows (Farrugia, 1997)'
_computing_structure_refinement 'SHELXL-97 (Sheldrick, 1997)'
_computing_structure_solution 'SHELXS-97 (Sheldrick, 1997)'
_diffrn_ambient_temperature 153(2)
_diffrn_measured_fraction_theta_full 0.613
_diffrn_measured_fraction_theta_max 0.613
_diffrn_measurement_device_type 'Imaging Plate'
_diffrn_measurement_method oscillation
_diffrn_radiation_monochromator graphite
_diffrn_radiation_probe x-ray
_diffrn_radiation_type MoK\a
_diffrn_radiation_wavelength 0.71073
_diffrn_reflns_av_unetI/netI 0.1125
_diffrn_reflns_limit_h_max 11
_diffrn_reflns_limit_h_min 0
_diffrn_reflns_limit_k_max 23
_diffrn_reflns_limit_k_min 0
_diffrn_reflns_limit_l_max 21
_diffrn_reflns_limit_l_min -22
_diffrn_reflns_number 4250
_diffrn_reflns_theta_full 25.66
_diffrn_reflns_theta_max 25.66
_diffrn_reflns_theta_min 2.08
_diffrn_standards_decay_% NA
_diffrn_standards_interval_count NA
_diffrn_standards_number NA
_exptl_absorpt_coefficient_mu 0.2
_exptl_absorpt_correction_type none
_exptl_crystal_colour yellow
_exptl_crystal_density_diffrn 1.583
_exptl_crystal_density_method 'not measured'
_exptl_crystal_description prism
_exptl_crystal_F_000 1776
_exptl_crystal_size_max 0.40
_exptl_crystal_size_mid 0.25
_exptl_crystal_size_min 0.15
_refine_diff_density_max 0.623
_refine_diff_density_min -0.555
_refine_diff_density_rms 0.118
_refine_ls_extinction_method none
_refine_ls_goodness_of_fit_ref 1.15
_refine_ls_hydrogen_treatment constr
_refine_ls_matrix_type full
_refine_ls_number_parameters 613
_refine_ls_number_reflns 4250
_refine_ls_number_restraints 0
_refine_ls_restrained_S_all 1.15
_refine_ls_R_factor_all 0.1952
_refine_ls_R_factor_gt 0.107
_refine_ls_shift/su_max 0
_refine_ls_shift/su_mean 0
_refine_ls_structure_factor_coef Fsqd
_refine_ls_weighting_details 'calc w=1/[\s^2^(Fo^2^)+(0.2000P)^2^+0.0000P] where P=(Fo^2^+2Fc^2^)/3'
_refine_ls_weighting_scheme calc
_refine_ls_wR_factor_gt 0.273
_refine_ls_wR_factor_ref 0.3661
_reflns_number_gt 1878
_reflns_number_total 4250
_reflns_threshold_expression >2sigma(I)
_cod_data_source_file om800308n_si_007.cif
_cod_data_source_block C60Me5H
_cod_original_sg_symbol_H-M 'P 21/c'
_cod_database_code 4071678

loop_
_symmetry_equiv_pos_as_xyz
'x, y, z'
'-x, y+1/2, -z+1/2'
'-x, -y, -z'
'x, -y-1/2, z-1/2'

loop_
_atom_site_label
_atom_site_type_symbol
_atom_site_fract_x
_atom_site_fract_y
_atom_site_fract_z
_atom_site_U_iso_or_equiv
_atom_site_adp_type
_atom_site_occupancy
_atom_site_symmetry_multiplicity
_atom_site_calc_flag
_atom_site_refinement_flags
C1 C 1.1140(8) -0.1651(5) 0.3273(6) 0.056(2) Uani 1 1 d .
H1 H 1.0908 -0.2111 0.342 0.067 Uiso 1 1 calc R
C2 C 1.1781(9) -0.1762(6) 0.2606(7) 0.076(3) Uani 1 1 d .
C3 C 1.0713(9) -0.1546(5) 0.1940(7) 0.071(3) Uani 1 1 d .
C4 C 0.9581(9) -0.1277(5) 0.2226(6) 0.060(3) Uani 1 1 d .
C5 C 0.9781(10) -0.1336(6) 0.2981(7) 0.078(3) Uani 1 1 d .
C6 C 1.2012(9) -0.1349(4) 0.3981(5) 0.050(2) Uani 1 1 d .
C7 C 1.3296(8) -0.1590(4) 0.2605(6) 0.050(2) Uani 1 1 d .
C8 C 1.1055(8) -0.1282(4) 0.1262(5) 0.048(2) Uani 1 1 d .
C9 C 0.8452(9) -0.0862(4) 0.1775(6) 0.052(2) Uani 1 1 d .
C10 C 0.9001(8) -0.0907(4) 0.3451(5) 0.050(2) Uani 1 1 d .
C11 C 1.3345(8) -0.1051(4) 0.3866(5) 0.047(2) Uani 1 1 d .
C12 C 1.3918(9) -0.1162(4) 0.3264(6) 0.051(2) Uani 1 1 d .
C13 C 1.3501(9) -0.1124(4) 0.1985(6) 0.057(3) Uani 1 1 d .
C14 C 1.2522(9) -0.0991(4) 0.1380(5) 0.050(2) Uani 1 1 d .
C15 C 1.0233(8) -0.0659(4) 0.0995(5) 0.048(2) Uani 1 1 d .
C16 C 0.9076(8) -0.0460(4) 0.1194(5) 0.046(2) Uani 1 1 d .
C17 C 0.8089(8) -0.0292(4) 0.2254(5) 0.047(2) Uani 1 1 d .
C18 C 0.8329(8) -0.0312(4) 0.2989(6) 0.053(2) Uani 1 1 d .
C19 C 1.0042(9) -0.0534(4) 0.4029(5) 0.050(2) Uani 1 1 d .
C20 C 1.1352(9) -0.0742(4) 0.4257(6) 0.054(2) Uani 1 1 d .
C21 C 1.3650(8) -0.0439(4) 0.4258(5) 0.050(2) Uani 1 1 d .
C22 C 1.4771(8) -0.0645(4) 0.3034(6) 0.052(2) Uani 1 1 d .
C23 C 1.4522(8) -0.0620(4) 0.2246(6) 0.055(3) Uani 1 1 d .
C24 C 1.2549(8) -0.0357(4) 0.1012(6) 0.052(2) Uani 1 1 d .
C25 C 1.1134(9) -0.0141(4) 0.0785(6) 0.051(2) Uani 1 1 d .
C26 C 0.8737(8) 0.0240(4) 0.1243(5) 0.050(2) Uani 1 1 d .
C27 C 0.8156(8) 0.0335(4) 0.1869(5) 0.050(2) Uani 1 1 d .
C28 C 0.8647(8) 0.0314(4) 0.3401(5) 0.049(2) Uani 1 1 d .
C29 C 0.9691(8) 0.0170(4) 0.4038(6) 0.049(2) Uani 1 1 d .
C30 C 1.2394(8) -0.0232(4) 0.4492(5) 0.049(2) Uani 1 1 d .
C31 C 1.4488(9) 0.0043(4) 0.4067(5) 0.052(2) Uani 1 1 d .
C32 C 1.5082(9) -0.0064(4) 0.3436(6) 0.053(2) Uani 1 1 d .
C33 C 1.4550(9) -0.0022(5) 0.1882(6) 0.058(3) Uani 1 1 d .
C34 C 1.3552(9) 0.0127(4) 0.1258(6) 0.053(2) Uani 1 1 d .
C35 C 1.0803(9) 0.0534(4) 0.0780(5) 0.052(2) Uani 1 1 d .
C36 C 0.9550(9) 0.0720(4) 0.0999(5) 0.054(2) Uani 1 1 d .
C37 C 0.8386(8) 0.0946(4) 0.2268(5) 0.050(2) Uani 1 1 d .
C38 C 0.8634(8) 0.0921(4) 0.3040(6) 0.051(2) Uani 1 1 d .
C39 C 1.0685(9) 0.0646(4) 0.4299(6) 0.054(2) Uani 1 1 d .
C40 C 1.2083(9) 0.0432(5) 0.4537(5) 0.054(2) Uani 1 1 d .
C41 C 1.4149(9) 0.0757(4) 0.4102(6) 0.058(3) Uani 1 1 d .
C42 C 1.5130(8) 0.0563(5) 0.3052(6) 0.058(3) Uani 1 1 d .
C43 C 1.4869(8) 0.0584(5) 0.2303(6) 0.059(3) Uani 1 1 d .
C44 C 1.3200(9) 0.0825(4) 0.1255(6) 0.051(2) Uani 1 1 d .
C45 C 1.1850(9) 0.1023(4) 0.1040(5) 0.053(2) Uani 1 1 d .
C46 C 0.9836(9) 0.1343(4) 0.1436(6) 0.055(2) Uani 1 1 d .
C47 C 0.9270(9) 0.1444(4) 0.2043(5) 0.053(2) Uani 1 1 d .
C48 C 0.9702(9) 0.1417(4) 0.3327(6) 0.053(2) Uani 1 1 d .
C49 C 1.0693(10) 0.1285(4) 0.3936(6) 0.055(2) Uani 1 1 d .
C50 C 1.2953(9) 0.0946(4) 0.4321(5) 0.054(2) Uani 1 1 d .
C51 C 1.4554(9) 0.1074(5) 0.3467(6) 0.056(2) Uani 1 1 d .
C52 C 1.4010(9) 0.1121(5) 0.1912(6) 0.058(3) Uani 1 1 d .
C53 C 1.1263(9) 0.1526(4) 0.1424(6) 0.053(2) Uani 1 1 d .
C54 C 1.0049(9) 0.1751(4) 0.2696(5) 0.052(2) Uani 1 1 d .
C55 C 1.2125(10) 0.1464(4) 0.3943(6) 0.060(3) Uani 1 1 d .
C56 C 1.3702(8) 0.1578(4) 0.3095(6) 0.054(2) Uani 1 1 d .
C57 C 1.3455(9) 0.1592(4) 0.2301(6) 0.058(3) Uani 1 1 d .
C58 C 1.2014(9) 0.1810(4) 0.2062(6) 0.054(2) Uani 1 1 d .
C59 C 1.1440(9) 0.1923(4) 0.2710(6) 0.056(2) Uani 1 1 d .
C60 C 1.2480(9) 0.1775(4) 0.3348(6) 0.057(3) Uani 1 1 d .
C61 C 1.2245(10) -0.1904(5) 0.4590(6) 0.074(3) Uani 1 1 d .
H61A H 1.1363 -0.2087 0.465 0.111 Uiso 1 1 calc R
H61B H 1.2709 -0.1708 0.5052 0.111 Uiso 1 1 calc R
H61C H 1.2807 -0.2263 0.4447 0.111 Uiso 1 1 calc R
C62 C 1.4086(10) -0.2248(4) 0.2592(6) 0.065(3) Uani 1 1 d .
H62A H 1.3667 -0.2512 0.2166 0.098 Uiso 1 1 calc R
H62B H 1.4058 -0.2502 0.3038 0.098 Uiso 1 1 calc R
H62C H 1.5035 -0.215 0.2565 0.098 Uiso 1 1 calc R
C63 C 1.0847(10) -0.1850(4) 0.0673(6) 0.068(3) Uani 1 1 d .
H63A H 1.1074 -0.168 0.0218 0.102 Uiso 1 1 calc R
H63B H 0.9894 -0.1998 0.0582 0.102 Uiso 1 1 calc R
H63C H 1.1442 -0.2229 0.0849 0.102 Uiso 1 1 calc R
C64 C 0.7195(10) -0.1295(5) 0.1421(6) 0.073(3) Uani 1 1 d .
H64A H 0.6498 -0.1005 0.1138 0.109 Uiso 1 1 calc R
H64B H 0.6819 -0.1519 0.1806 0.109 Uiso 1 1 calc R
H64C H 0.748 -0.1631 0.1099 0.109 Uiso 1 1 calc R
C65 C 0.7993(9) -0.1324(4) 0.3777(6) 0.063(3) Uani 1 1 d .
H65A H 0.7514 -0.1036 0.407 0.094 Uiso 1 1 calc R
H65B H 0.8484 -0.1675 0.4087 0.094 Uiso 1 1 calc R
H65C H 0.7331 -0.1529 0.3383 0.094 Uiso 1 1 calc R
C101 C 1.4965(9) 0.1862(5) 0.0317(6) 0.062(3) Uani 1 1 d .
S1 S 1.3970(3) 0.24583(15) 0.0322(2) 0.0909(11) Uani 1 1 d .
S2 S 1.5922(3) 0.12605(14) 0.0341(2) 0.0827(10) Uani 1 1 d .

loop_
_atom_site_aniso_label
_atom_site_aniso_U_11
_atom_site_aniso_U_22
_atom_site_aniso_U_33
_atom_site_aniso_U_23
_atom_site_aniso_U_13
_atom_site_aniso_U_12
C1 0.052(5) 0.059(6) 0.056(7) -0.003(4) 0.009(5) -0.002(4)
C2 0.049(6) 0.116(9) 0.062(9) -0.004(6) 0.011(5) 0.003(5)
C3 0.054(6) 0.086(7) 0.077(9) 0.020(6) 0.025(5) 0.019(5)
C4 0.060(6) 0.071(7) 0.053(7) 0.016(4) 0.015(5) 0.018(5)
C5 0.070(7) 0.096(8) 0.064(9) -0.019(6) 0.000(6) 0.041(6)
C6 0.056(5) 0.041(5) 0.052(7) 0.004(4) 0.009(4) -0.002(4)
C7 0.051(5) 0.042(5) 0.057(7) -0.003(4) 0.009(4) -0.002(4)
C8 0.056(5) 0.033(5) 0.060(7) 0.005(4) 0.027(4) 0.010(4)
C9 0.052(5) 0.037(5) 0.062(7) 0.000(4) 0.003(5) -0.009(4)
C10 0.052(5) 0.054(6) 0.048(7) -0.004(4) 0.018(4) 0.002(4)
C11 0.050(5) 0.043(5) 0.048(7) 0.004(4) 0.010(4) 0.008(4)
C12 0.051(5) 0.039(5) 0.061(7) -0.002(4) 0.007(5) 0.004(4)
C13 0.054(5) 0.038(6) 0.080(9) 0.000(4) 0.015(5) 0.009(4)
C14 0.056(5) 0.036(5) 0.057(7) -0.002(4) 0.011(5) -0.001(4)
C15 0.056(5) 0.041(5) 0.050(7) 0.000(4) 0.017(4) -0.002(4)
C16 0.050(5) 0.040(5) 0.048(6) -0.002(3) 0.012(4) -0.006(4)
C17 0.040(4) 0.052(6) 0.049(7) -0.012(4) 0.011(4) -0.001(4)
C18 0.042(5) 0.052(6) 0.062(8) -0.008(4) 0.006(4) -0.005(4)
C19 0.054(5) 0.045(6) 0.056(7) -0.001(4) 0.022(4) -0.013(4)
C20 0.050(5) 0.052(6) 0.060(8) 0.004(4) 0.015(4) 0.007(4)
C21 0.042(5) 0.044(5) 0.062(7) 0.006(4) 0.004(4) -0.003(4)
C22 0.046(5) 0.053(6) 0.060(8) 0.002(4) 0.017(4) 0.010(4)
C23 0.042(5) 0.049(6) 0.077(9) 0.004(4) 0.023(5) 0.009(4)
C24 0.051(5) 0.046(6) 0.061(7) 0.001(4) 0.013(4) -0.001(4)
C25 0.060(6) 0.040(5) 0.056(7) 0.000(4) 0.020(4) 0.003(4)
C26 0.045(5) 0.052(6) 0.051(7) 0.006(4) 0.007(4) 0.004(4)
C27 0.051(5) 0.049(6) 0.050(7) 0.001(4) 0.010(4) 0.006(4)
C28 0.044(5) 0.049(6) 0.055(7) 0.001(4) 0.014(4) 0.002(4)
C29 0.047(5) 0.052(6) 0.052(7) -0.004(4) 0.017(4) -0.005(4)
C30 0.054(5) 0.053(6) 0.041(6) -0.004(4) 0.011(4) -0.006(4)
C31 0.049(5) 0.064(6) 0.043(7) 0.000(4) 0.009(4) -0.001(4)
C32 0.049(5) 0.049(6) 0.060(7) 0.008(4) 0.011(4) 0.002(4)
C33 0.048(5) 0.064(7) 0.066(8) -0.002(5) 0.015(5) -0.010(5)
C34 0.053(5) 0.059(6) 0.051(7) 0.005(4) 0.018(5) -0.005(4)
C35 0.054(5) 0.052(6) 0.051(7) 0.004(4) 0.009(4) 0.000(4)
C36 0.065(6) 0.032(5) 0.060(7) 0.002(4) 0.002(5) 0.009(4)
C37 0.041(5) 0.042(5) 0.063(8) -0.007(4) 0.000(4) 0.015(4)
C38 0.041(5) 0.054(6) 0.056(7) -0.005(4) 0.005(4) 0.003(4)
C39 0.069(6) 0.044(5) 0.050(7) -0.006(4) 0.016(5) -0.006(5)
C40 0.061(6) 0.064(6) 0.038(6) -0.007(4) 0.008(4) -0.011(5)
C41 0.058(5) 0.042(6) 0.067(8) -0.007(4) -0.007(5) -0.013(4)
C42 0.038(5) 0.064(7) 0.068(9) 0.001(5) 0.003(5) -0.008(4)
C43 0.045(5) 0.070(7) 0.063(8) 0.008(5) 0.013(5) -0.014(5)
C44 0.054(5) 0.045(6) 0.056(7) 0.003(4) 0.018(4) -0.011(4)
C45 0.061(6) 0.043(5) 0.052(7) 0.009(4) 0.004(4) 0.000(4)
C46 0.064(6) 0.043(6) 0.058(7) 0.012(4) 0.011(5) 0.011(4)
C47 0.066(6) 0.042(5) 0.050(7) 0.002(4) 0.011(5) -0.008(4)
C48 0.050(5) 0.043(5) 0.068(8) -0.011(4) 0.013(5) 0.003(4)
C49 0.072(6) 0.047(6) 0.050(7) -0.012(4) 0.024(5) -0.003(4)
C50 0.052(5) 0.055(6) 0.051(7) -0.007(4) 0.002(4) -0.005(4)
C51 0.048(5) 0.055(6) 0.063(8) -0.005(4) 0.009(5) -0.014(4)
C52 0.054(5) 0.056(6) 0.063(8) 0.006(5) 0.009(5) -0.019(5)
C53 0.062(6) 0.039(5) 0.060(7) 0.013(4) 0.017(5) -0.010(4)
C54 0.067(6) 0.038(5) 0.052(7) -0.008(4) 0.011(5) 0.001(4)
C55 0.068(6) 0.047(6) 0.065(8) -0.015(4) 0.010(5) -0.011(5)
C56 0.050(5) 0.054(6) 0.058(7) 0.002(4) 0.011(5) -0.012(4)
C57 0.067(6) 0.042(6) 0.067(8) 0.003(4) 0.018(5) -0.015(5)
C58 0.062(6) 0.040(6) 0.059(7) 0.000(4) 0.006(5) -0.001(4)
C59 0.070(6) 0.035(5) 0.065(8) 0.003(4) 0.015(5) 0.005(4)
C60 0.062(6) 0.044(6) 0.064(8) -0.010(4) 0.011(5) -0.009(4)
C61 0.084(7) 0.059(7) 0.080(9) 0.022(5) 0.018(6) -0.003(5)
C62 0.081(7) 0.048(6) 0.072(8) 0.007(4) 0.026(5) 0.017(5)
C63 0.081(7) 0.044(6) 0.076(8) -0.015(4) 0.006(6) 0.005(5)
C64 0.069(6) 0.082(7) 0.068(9) -0.024(5) 0.017(6) -0.023(5)
C65 0.055(6) 0.053(6) 0.077(8) 0.014(4) 0.006(5) -0.013(4)
C101 0.060(6) 0.063(6) 0.066(8) 0.008(5) 0.019(5) 0.002(5)
S1 0.092(2) 0.070(2) 0.104(3) -0.0008(15) 0.0013(19) 0.0105(16)
S2 0.0779(19) 0.080(2) 0.095(3) 0.0071(15) 0.0289(17) 0.0065(15)

loop_
_atom_type_symbol
_atom_type_description
_atom_type_scat_dispersion_real
_atom_type_scat_dispersion_imag
_atom_type_scat_source
C C 0.0033 0.0016 'International Tables Vol C Tables 4.2.6.8 and 6.1.1.4'
H H 0 0 'International Tables Vol C Tables 4.2.6.8 and 6.1.1.4'
S S 0.1246 0.1234 'International Tables Vol C Tables 4.2.6.8 and 6.1.1.4'

loop_
_geom_angle_atom_site_label_1
_geom_angle_atom_site_label_2
_geom_angle_atom_site_label_3
_geom_angle
C5 C1 C2 104.8(8)
C5 C1 C6 117.8(8)
C2 C1 C6 119.7(8)
C1 C2 C3 106.6(8)
C1 C2 C7 122.1(9)
C3 C2 C7 117.6(10)
C4 C3 C8 120.8(9)
C4 C3 C2 106.1(10)
C8 C3 C2 123.9(8)
C5 C4 C3 111.9(9)
C5 C4 C9 123.8(8)
C3 C4 C9 123.3(10)
C4 C5 C1 110.5(8)
C4 C5 C10 122.7(9)
C1 C5 C10 123.1(9)
C11 C6 C20 100.7(7)
C11 C6 C1 113.4(8)
C20 C6 C1 112.8(7)
C11 C6 C61 111.5(7)
C20 C6 C61 109.4(8)
C1 C6 C61 108.7(7)
C12 C7 C13 100.1(7)
C12 C7 C62 111.1(8)
C13 C7 C62 111.5(8)
C12 C7 C2 111.8(8)
C13 C7 C2 114.0(8)
C62 C7 C2 108.2(8)
C3 C8 C15 112.1(7)
C3 C8 C14 112.3(8)
C15 C8 C14 100.2(6)
C3 C8 C63 108.8(8)
C15 C8 C63 111.9(8)
C14 C8 C63 111.5(7)
C4 C9 C17 108.5(8)
C4 C9 C64 112.6(8)
C17 C9 C64 113.3(7)
C4 C9 C16 108.2(7)
C17 C9 C16 101.0(7)
C64 C9 C16 112.5(8)
C65 C10 C19 113.3(8)
C65 C10 C5 111.6(8)
C19 C10 C5 108.7(7)
C65 C10 C18 113.2(7)
C19 C10 C18 100.5(7)
C5 C10 C18 108.9(9)
C12 C11 C21 118.4(7)
C12 C11 C6 124.7(8)
C21 C11 C6 111.9(7)
C11 C12 C22 119.1(8)
C11 C12 C7 125.4(8)
C22 C12 C7 109.4(9)
C14 C13 C23 119.3(8)
C14 C13 C7 124.3(8)
C23 C13 C7 110.8(9)
C13 C14 C24 119.1(8)
C13 C14 C8 123.4(8)
C24 C14 C8 111.3(7)
C16 C15 C25 117.9(7)
C16 C15 C8 126.3(8)
C25 C15 C8 110.1(7)
C15 C16 C26 121.9(7)
C15 C16 C9 121.1(8)
C26 C16 C9 108.8(7)
C18 C17 C27 120.8(7)
C18 C17 C9 123.7(8)
C27 C17 C9 108.4(8)
C17 C18 C28 119.1(8)
C17 C18 C10 124.3(8)
C28 C18 C10 109.6(8)
C20 C19 C29 120.8(7)
C20 C19 C10 123.5(8)
C29 C19 C10 110.1(7)
C19 C20 C30 117.8(8)
C19 C20 C6 126.3(9)
C30 C20 C6 109.2(7)
C31 C21 C11 123.5(9)
C31 C21 C30 118.7(8)
C11 C21 C30 106.5(7)
C32 C22 C23 120.0(8)
C32 C22 C12 121.3(9)
C23 C22 C12 109.1(8)
C33 C23 C22 121.1(8)
C33 C23 C13 121.0(9)
C22 C23 C13 107.0(8)
C34 C24 C14 121.7(9)
C34 C24 C25 118.8(8)
C14 C24 C25 107.0(7)
C35 C25 C24 120.3(8)
C35 C25 C15 121.9(8)
C24 C25 C15 108.8(7)
C36 C26 C27 122.4(8)
C36 C26 C16 119.3(8)
C27 C26 C16 108.7(7)
C26 C27 C37 119.8(8)
C26 C27 C17 110.9(7)
C37 C27 C17 119.9(9)
C38 C28 C29 120.7(8)
C38 C28 C18 120.6(9)
C29 C28 C18 108.0(7)
C39 C29 C19 120.5(8)
C39 C29 C28 120.2(8)
C19 C29 C28 108.7(8)
C40 C30 C20 122.5(8)
C40 C30 C21 120.7(8)
C20 C30 C21 108.3(7)
C21 C31 C32 118.7(8)
C21 C31 C41 121.0(8)
C32 C31 C41 108.4(8)
C22 C32 C31 119.0(8)
C22 C32 C42 118.9(10)
C31 C32 C42 109.6(8)
C23 C33 C34 120.8(8)
C23 C33 C43 118.8(10)
C34 C33 C43 108.6(8)
C24 C34 C33 118.1(8)
C24 C34 C44 120.5(8)
C33 C34 C44 110.0(9)
C25 C35 C36 117.9(8)
C25 C35 C45 119.9(8)
C36 C35 C45 110.1(8)
C26 C36 C35 120.7(8)
C26 C36 C46 117.5(9)
C35 C36 C46 106.6(8)
C38 C37 C27 118.8(8)
C38 C37 C47 108.8(7)
C27 C37 C47 119.0(8)
C28 C38 C37 120.6(8)
C28 C38 C48 118.1(9)
C37 C38 C48 108.5(8)
C29 C39 C40 119.2(8)
C29 C39 C49 120.4(9)
C40 C39 C49 108.2(8)
C30 C40 C39 118.9(8)
C30 C40 C50 120.9(8)
C39 C40 C50 107.5(8)
C50 C41 C51 120.3(9)
C50 C41 C31 119.8(8)
C51 C41 C31 106.3(8)
C43 C42 C32 120.7(8)
C43 C42 C51 120.1(9)
C32 C42 C51 106.8(9)
C42 C43 C33 120.5(8)
C42 C43 C52 120.2(9)
C33 C43 C52 107.0(9)
C45 C44 C34 120.0(8)
C45 C44 C52 118.7(9)
C34 C44 C52 107.1(8)
C44 C45 C53 121.7(9)
C44 C45 C35 120.4(8)
C53 C45 C35 107.8(8)
C47 C46 C53 121.8(9)
C47 C46 C36 120.7(8)
C53 C46 C36 106.5(8)
C46 C47 C37 120.6(8)
C46 C47 C54 121.0(9)
C37 C47 C54 107.9(9)
C49 C48 C54 120.6(8)
C49 C48 C38 121.6(8)
C54 C48 C38 106.5(9)
C48 C49 C39 119.0(8)
C48 C49 C55 120.3(10)
C39 C49 C55 107.6(8)
C41 C50 C55 120.3(10)
C41 C50 C40 119.0(8)
C55 C50 C40 109.3(8)
C56 C51 C42 119.9(10)
C56 C51 C41 118.2(8)
C42 C51 C41 108.8(8)
C57 C52 C44 120.5(9)
C57 C52 C43 119.6(10)
C44 C52 C43 107.3(8)
C58 C53 C45 120.6(8)
C58 C53 C46 116.7(10)
C45 C53 C46 108.9(8)
C59 C54 C48 118.6(9)
C59 C54 C47 118.8(9)
C48 C54 C47 108.2(8)
C60 C55 C50 120.8(9)
C60 C55 C49 120.1(10)
C50 C55 C49 107.5(9)
C51 C56 C60 120.0(9)
C51 C56 C57 118.9(8)
C60 C56 C57 109.8(8)
C52 C57 C56 121.3(9)
C52 C57 C58 120.6(9)
C56 C57 C58 106.0(8)
C53 C58 C59 122.6(9)
C53 C58 C57 117.8(9)
C59 C58 C57 108.0(8)
C54 C59 C58 119.0(9)
C54 C59 C60 120.5(9)
C58 C59 C60 108.4(8)
C55 C60 C56 120.4(9)
C55 C60 C59 119.9(9)
C56 C60 C59 107.7(10)
S2 C101 S1 177.4(7)

loop_
_geom_bond_atom_site_label_1
_geom_bond_atom_site_label_2
_geom_bond_distance
C1 C5 1.502(12)
C1 C2 1.523(14)
C1 C6 1.559(13)
C2 C3 1.538(15)
C2 C7 1.554(13)
C3 C4 1.444(13)
C3 C8 1.471(14)
C4 C5 1.389(16)
C4 C9 1.519(12)
C5 C10 1.542(13)
C6 C11 1.512(12)
C6 C20 1.517(12)
C6 C61 1.574(12)
C7 C12 1.529(13)
C7 C13 1.530(14)
C7 C62 1.538(12)
C8 C15 1.522(11)
C8 C14 1.553(12)
C8 C63 1.568(12)
C9 C17 1.534(12)
C9 C64 1.564(12)
C9 C16 1.572(13)
C10 C65 1.522(11)
C10 C19 1.541(13)
C10 C18 1.546(13)
C11 C12 1.375(12)
C11 C21 1.428(12)
C12 C22 1.456(12)
C13 C14 1.373(13)
C13 C23 1.450(12)
C14 C24 1.446(12)
C15 C16 1.341(11)
C15 C25 1.474(11)
C16 C26 1.447(11)
C17 C18 1.349(13)
C17 C27 1.452(12)
C18 C28 1.472(12)
C19 C20 1.362(12)
C19 C29 1.452(12)
C20 C30 1.465(12)
C21 C31 1.368(12)
C21 C30 1.466(12)
C22 C32 1.386(13)
C22 C23 1.445(14)
C23 C33 1.379(13)
C24 C34 1.407(12)
C24 C25 1.462(12)
C25 C35 1.388(11)
C26 C36 1.390(12)
C26 C27 1.415(13)
C27 C37 1.426(12)
C28 C38 1.387(12)
C28 C29 1.454(13)
C29 C39 1.394(11)
C30 C40 1.370(12)
C31 C32 1.434(14)
C31 C41 1.471(12)
C32 C42 1.449(13)
C33 C34 1.414(14)
C33 C43 1.446(14)
C34 C44 1.439(12)
C35 C36 1.438(12)
C35 C45 1.446(12)
C36 C46 1.487(13)
C37 C38 1.417(13)
C37 C47 1.447(12)
C38 C48 1.480(12)
C39 C40 1.448(13)
C39 C49 1.449(13)
C40 C50 1.452(13)
C41 C50 1.387(13)
C41 C51 1.469(14)
C42 C43 1.374(14)
C42 C51 1.464(13)
C43 C52 1.478(13)
C44 C45 1.390(12)
C44 C52 1.459(14)
C45 C53 1.426(13)
C46 C47 1.375(13)
C46 C53 1.477(12)
C47 C54 1.452(13)
C48 C49 1.384(14)
C48 C54 1.452(14)
C49 C55 1.473(13)
C50 C55 1.425(13)
C51 C56 1.414(13)
C52 C57 1.370(14)
C53 C58 1.401(14)
C54 C59 1.428(13)
C55 C60 1.377(14)
C56 C60 1.445(12)
C56 C57 1.456(14)
C57 C58 1.489(12)
C58 C59 1.453(14)
C59 C60 1.455(13)
C101 S2 1.532(10)
C101 S1 1.553(10)
